data_4030066
loop_
_publ_author_name
'Huang, Jian-Qiang'
'Ding, Chang-Hua'
'Hou, Xue-Long'

_publ_section_title
;
 Pyridine-NHC: Effective Ligand in Pd-Catalyzed Cyclopropanation of Esters
 with Substituted Allyl Carbonates.
;
_journal_issue 24
_journal_name_full 'The Journal of organic chemistry'
_journal_page_first 12010
_journal_page_last 12017
_journal_paper_doi 10.1021/jo5018712
_journal_volume 79
_journal_year 2014
_chemical_formula_sum 'C22 H24 Br N O'
_chemical_formula_weight 398.33
_chemical_name_systematic
; 
 ? 
;
_space_group_IT_number 14
_symmetry_cell_setting monoclinic
_symmetry_space_group_name_Hall '-P 2ybc'
_symmetry_space_group_name_H-M 'P 1 21/c 1'
_atom_sites_solution_hydrogens geom
_atom_sites_solution_primary direct
_atom_sites_solution_secondary difmap
_audit_creation_method SHELXL-97
_cell_angle_alpha 90.00
_cell_angle_beta 116.056(3)
_cell_angle_gamma 90.00
_cell_formula_units_Z 4
_cell_length_a 9.4517(12)
_cell_length_b 23.239(3)
_cell_length_c 9.9650(12)
_cell_measurement_reflns_used 2528
_cell_measurement_temperature 293(2)
_cell_measurement_theta_max 44.581
_cell_measurement_theta_min 4.876
_cell_volume 1966.3(4)
_computing_cell_refinement 'Bruker SMART'
_computing_data_collection 'Bruker SMART'
_computing_data_reduction 'Bruker SHELXTL'
_computing_molecular_graphics 'Bruker SHELXTL'
_computing_publication_material 'Bruker SHELXTL'
_computing_structure_refinement 'SHELXL-97 (Sheldrick, 1997)'
_computing_structure_solution 'SHELXS-97 (Sheldrick, 1990)'
_diffrn_ambient_temperature 293(2)
_diffrn_measured_fraction_theta_full 1.000
_diffrn_measured_fraction_theta_max 1.000
_diffrn_measurement_device_type 'CCD area detector'
_diffrn_measurement_method 'phi and omega scans'
_diffrn_radiation_monochromator graphite
_diffrn_radiation_source 'fine-focus sealed tube'
_diffrn_radiation_type MoK\a
_diffrn_radiation_wavelength 0.71073
_diffrn_reflns_av_R_equivalents 0.0315
_diffrn_reflns_av_sigmaI/netI 0.0396
_diffrn_reflns_limit_h_max 11
_diffrn_reflns_limit_h_min -10
_diffrn_reflns_limit_k_max 27
_diffrn_reflns_limit_k_min -28
_diffrn_reflns_limit_l_max 12
_diffrn_reflns_limit_l_min -12
_diffrn_reflns_number 11301
_diffrn_reflns_theta_full 25.50
_diffrn_reflns_theta_max 25.50
_diffrn_reflns_theta_min 1.75
_exptl_absorpt_coefficient_mu 2.099
_exptl_absorpt_correction_T_max 1.00000
_exptl_absorpt_correction_T_min 0.08541
_exptl_absorpt_correction_type empirical
_exptl_absorpt_process_details sadabs
_exptl_crystal_colour colorless
_exptl_crystal_density_diffrn 1.346
_exptl_crystal_density_method 'not measured'
_exptl_crystal_description prismatic
_exptl_crystal_F_000 824
_exptl_crystal_size_max 0.287
_exptl_crystal_size_mid 0.145
_exptl_crystal_size_min 0.112
_refine_diff_density_max 1.139
_refine_diff_density_min -0.768
_refine_diff_density_rms 0.063
_refine_ls_extinction_method none
_refine_ls_goodness_of_fit_ref 1.043
_refine_ls_hydrogen_treatment mixed
_refine_ls_matrix_type full
_refine_ls_number_parameters 230
_refine_ls_number_reflns 3667
_refine_ls_number_restraints 5
_refine_ls_restrained_S_all 1.046
_refine_ls_R_factor_all 0.0855
_refine_ls_R_factor_gt 0.0591
_refine_ls_shift/su_max 0.000
_refine_ls_shift/su_mean 0.000
_refine_ls_structure_factor_coef Fsqd
_refine_ls_weighting_details 'calc w=1/[\s^2^(Fo^2^)+(0.0690P)^2^+2.2032P] where P=(Fo^2^+2Fc^2^)/3'
_refine_ls_weighting_scheme calc
_refine_ls_wR_factor_gt 0.1480
_refine_ls_wR_factor_ref 0.1639
_reflns_number_gt 2579
_reflns_number_total 3667
_reflns_threshold_expression >2sigma(I)
_cod_data_source_file jo5018712_si_002.cif
_cod_data_source_block cd212509
_cod_depositor_comments
;
The following automatic conversions were performed:

'_symmetry_cell_setting' value 'Monoclinic' changed to 'monoclinic'
according to
/home/saulius/struct/COD-crude-data--automatic-downloads/rss-feeds/ACS/lib/dictionaries/cif_core.dic
dictionary named 'cif_core.dic' version 2.4.2 from 2011-04-26.

Automatic conversion script
Id: cif_fix_values 2827 2014-09-09 07:05:25Z andrius 

 Adding full bibliography for 4030065--4030066.cif.
;
_cod_original_sg_symbol_H-M P2(1)/c
_cod_database_code 4030066

loop_
_symmetry_equiv_pos_as_xyz
'x, y, z'
'-x, y+1/2, -z+1/2'
'-x, -y, -z'
'x, -y-1/2, z-1/2'

loop_
_atom_site_label
_atom_site_type_symbol
_atom_site_fract_x
_atom_site_fract_y
_atom_site_fract_z
_atom_site_U_iso_or_equiv
_atom_site_adp_type
_atom_site_occupancy
_atom_site_symmetry_multiplicity
_atom_site_calc_flag
_atom_site_refinement_flags
Br1 Br 1.13744(6) 0.03598(2) 0.83817(9) 0.1040(3) Uani 1 1 d .
N1 N 0.7256(4) 0.24274(13) 0.7888(4) 0.0458(7) Uani 1 1 d .
O1 O 0.6780(4) 0.27722(11) 0.5619(3) 0.0584(7) Uani 1 1 d .
C1 C 0.6481(4) 0.27740(14) 0.6691(4) 0.0436(8) Uani 1 1 d .
C2 C 0.5101(4) 0.31263(16) 0.6681(4) 0.0494(9) Uani 1 1 d U
C3 C 0.4799(6) 0.36460(18) 0.5647(5) 0.0659(12) Uani 1 1 d .
H3A H 0.4718 0.3514 0.4693 0.079 Uiso 1 1 calc R
H3B H 0.3796 0.3817 0.5473 0.079 Uiso 1 1 calc R
C4 C 0.6056(7) 0.41003(19) 0.6252(6) 0.0818(15) Uani 1 1 d .
H4A H 0.5757 0.4426 0.5573 0.098 Uiso 1 1 calc R
H4B H 0.7036 0.3946 0.6313 0.098 Uiso 1 1 calc R
C5 C 0.6300(7) 0.4301(2) 0.7780(6) 0.0883(16) Uani 1 1 d .
H5A H 0.5360 0.4496 0.7703 0.106 Uiso 1 1 calc R
H5B H 0.7168 0.4572 0.8172 0.106 Uiso 1 1 calc R
C6 C 0.6656(6) 0.3794(2) 0.8830(5) 0.0745(13) Uani 1 1 d .
H6A H 0.7644 0.3620 0.8969 0.089 Uiso 1 1 calc R
H6B H 0.6770 0.3927 0.9795 0.089 Uiso 1 1 calc R
C7 C 0.5361(5) 0.33520(18) 0.8221(5) 0.0577(10) Uani 1 1 d .
H7A H 0.4390 0.3522 0.8142 0.069 Uiso 1 1 calc R
H7B H 0.5624 0.3032 0.8913 0.069 Uiso 1 1 calc R
C8 C 0.3676(5) 0.27249(19) 0.5877(6) 0.0706(11) Uani 1 1 d U
H8 H 0.3402 0.2683 0.4813 0.085 Uiso 1 1 calc R
C9 C 0.2270(5) 0.2712(2) 0.6170(5) 0.0665(12) Uani 1 1 d .
H9A H 0.1244 0.2683 0.5320 0.080 Uiso 1 1 calc R
H9B H 0.2297 0.2936 0.7002 0.080 Uiso 1 1 calc R
C10 C 0.3387(6) 0.2197(2) 0.6519(6) 0.0712(12) Uani 1 1 d U
H10 H 0.4083 0.2135 0.7580 0.085 Uiso 1 1 calc R
C11 C 0.2917(6) 0.1666(2) 0.5576(6) 0.0729(13) Uani 1 1 d U
C12 C 0.3944(7) 0.1217(3) 0.6062(6) 0.0864(15) Uani 1 1 d .
H12 H 0.4892 0.1266 0.6910 0.104 Uiso 1 1 calc R
C13 C 0.3642(9) 0.0705(3) 0.5364(8) 0.1034(19) Uani 1 1 d .
H13 H 0.4378 0.0410 0.5732 0.124 Uiso 1 1 calc R
C14 C 0.2275(10) 0.0616(3) 0.4130(10) 0.126(3) Uani 1 1 d .
H14 H 0.2065 0.0260 0.3652 0.151 Uiso 1 1 calc R
C15 C 0.1223(8) 0.1045(3) 0.3603(8) 0.117(2) Uani 1 1 d .
H15 H 0.0281 0.0983 0.2757 0.140 Uiso 1 1 calc R
C16 C 0.1512(7) 0.1577(2) 0.4287(6) 0.0838(15) Uani 1 1 d .
H16 H 0.0780 0.1872 0.3897 0.101 Uiso 1 1 calc R
C17 C 0.8260(4) 0.19636(16) 0.7980(4) 0.0438(8) Uani 1 1 d .
C18 C 0.9212(5) 0.19544(19) 0.7253(5) 0.0552(10) Uani 1 1 d .
H18 H 0.9231 0.2266 0.6677 0.066 Uiso 1 1 calc R
C19 C 1.0141(5) 0.1473(2) 0.7393(5) 0.0666(12) Uani 1 1 d .
H19 H 1.0780 0.1462 0.6901 0.080 Uiso 1 1 calc R
C20 C 1.0122(5) 0.10192(19) 0.8243(5) 0.0638(11) Uani 1 1 d .
C21 C 0.9218(5) 0.10296(18) 0.8992(6) 0.0679(12) Uani 1 1 d .
H21 H 0.9229 0.0721 0.9590 0.081 Uiso 1 1 calc R
C22 C 0.8287(5) 0.15004(18) 0.8855(5) 0.0583(10) Uani 1 1 d .
H22 H 0.7663 0.1507 0.9363 0.070 Uiso 1 1 calc R
H1 H 0.691(4) 0.2411(15) 0.852(4) 0.039(10) Uiso 1 1 d .

loop_
_atom_site_aniso_label
_atom_site_aniso_U_11
_atom_site_aniso_U_22
_atom_site_aniso_U_33
_atom_site_aniso_U_23
_atom_site_aniso_U_13
_atom_site_aniso_U_12
Br1 0.0711(4) 0.0682(4) 0.1686(7) -0.0415(3) 0.0489(4) 0.0053(2)
N1 0.0517(18) 0.0552(18) 0.0413(17) 0.0012(15) 0.0304(16) 0.0047(14)
O1 0.085(2) 0.0614(16) 0.0452(15) 0.0045(13) 0.0432(15) 0.0029(14)
C1 0.050(2) 0.0407(18) 0.044(2) -0.0045(16) 0.0248(18) -0.0078(15)
C2 0.055(2) 0.0489(19) 0.046(2) 0.0015(16) 0.0240(18) 0.0051(15)
C3 0.086(3) 0.054(2) 0.053(3) 0.004(2) 0.026(2) 0.014(2)
C4 0.128(4) 0.047(2) 0.086(3) 0.003(2) 0.061(3) -0.009(3)
C5 0.114(4) 0.061(3) 0.106(4) -0.031(3) 0.063(4) -0.027(3)
C6 0.078(3) 0.087(3) 0.058(3) -0.023(3) 0.030(2) 0.001(3)
C7 0.069(3) 0.062(2) 0.056(2) 0.007(2) 0.040(2) 0.018(2)
C8 0.062(2) 0.065(2) 0.091(3) 0.000(2) 0.038(2) 0.0001(19)
C9 0.051(2) 0.078(3) 0.074(3) -0.009(2) 0.030(2) -0.001(2)
C10 0.074(3) 0.077(3) 0.071(3) 0.001(2) 0.039(3) -0.008(2)
C11 0.072(3) 0.077(3) 0.091(4) -0.015(2) 0.055(3) -0.026(3)
C12 0.081(4) 0.097(4) 0.083(4) -0.009(3) 0.037(3) -0.021(3)
C13 0.113(5) 0.068(4) 0.125(5) 0.012(4) 0.049(4) -0.015(3)
C14 0.130(6) 0.068(4) 0.165(7) -0.033(4) 0.052(6) -0.036(4)
C15 0.111(5) 0.114(6) 0.094(5) -0.036(4) 0.016(4) -0.033(4)
C16 0.092(4) 0.084(4) 0.080(3) 0.003(3) 0.043(3) -0.005(3)
C17 0.0405(19) 0.054(2) 0.0387(19) -0.0072(16) 0.0194(16) -0.0022(16)
C18 0.050(2) 0.071(3) 0.054(2) -0.001(2) 0.0300(19) 0.001(2)
C19 0.046(2) 0.091(3) 0.071(3) -0.024(3) 0.034(2) -0.001(2)
C20 0.049(2) 0.058(2) 0.081(3) -0.022(2) 0.025(2) -0.0008(19)
C21 0.070(3) 0.054(2) 0.085(3) 0.008(2) 0.039(3) 0.007(2)
C22 0.061(2) 0.059(2) 0.067(3) 0.007(2) 0.040(2) 0.006(2)

loop_
_atom_type_symbol
_atom_type_description
_atom_type_scat_dispersion_real
_atom_type_scat_dispersion_imag
_atom_type_scat_source
C C 0.0033 0.0016 'International Tables Vol C Tables 4.2.6.8 and 6.1.1.4'
H H 0.0000 0.0000 'International Tables Vol C Tables 4.2.6.8 and 6.1.1.4'
N N 0.0061 0.0033 'International Tables Vol C Tables 4.2.6.8 and 6.1.1.4'
O O 0.0106 0.0060 'International Tables Vol C Tables 4.2.6.8 and 6.1.1.4'
Br Br -0.2901 2.4595 'International Tables Vol C Tables 4.2.6.8 and 6.1.1.4'

loop_
_geom_angle_atom_site_label_1
_geom_angle_atom_site_label_2
_geom_angle_atom_site_label_3
_geom_angle
C1 N1 C17 126.7(3)
C1 N1 H1 117(2)
C17 N1 H1 113(2)
O1 C1 N1 121.7(3)
O1 C1 C2 121.3(3)
N1 C1 C2 116.8(3)
C3 C2 C7 107.7(3)
C3 C2 C1 109.4(3)
C7 C2 C1 114.4(3)
C3 C2 C8 105.4(3)
C7 C2 C8 116.5(3)
C1 C2 C8 103.1(3)
C4 C3 C2 113.8(4)
C4 C3 H3A 108.8
C2 C3 H3A 108.8
C4 C3 H3B 108.8
C2 C3 H3B 108.8
H3A C3 H3B 107.7
C3 C4 C5 111.4(4)
C3 C4 H4A 109.3
C5 C4 H4A 109.3
C3 C4 H4B 109.3
C5 C4 H4B 109.3
H4A C4 H4B 108.0
C4 C5 C6 110.3(4)
C4 C5 H5A 109.6
C6 C5 H5A 109.6
C4 C5 H5B 109.6
C6 C5 H5B 109.6
H5A C5 H5B 108.1
C7 C6 C5 111.0(4)
C7 C6 H6A 109.4
C5 C6 H6A 109.4
C7 C6 H6B 109.4
C5 C6 H6B 109.4
H6A C6 H6B 108.0
C6 C7 C2 112.4(3)
C6 C7 H7A 109.1
C2 C7 H7A 109.1
C6 C7 H7B 109.1
C2 C7 H7B 109.1
H7A C7 H7B 107.9
C10 C8 C9 62.7(3)
C10 C8 C2 124.6(4)
C9 C8 C2 124.4(4)
C10 C8 H8 112.2
C9 C8 H8 112.2
C2 C8 H8 112.2
C8 C9 C10 58.1(3)
C8 C9 H9A 118.0
C10 C9 H9A 118.0
C8 C9 H9B 118.0
C10 C9 H9B 118.0
H9A C9 H9B 115.1
C8 C10 C11 118.6(4)
C8 C10 C9 59.2(3)
C11 C10 C9 121.2(4)
C8 C10 H10 115.4
C11 C10 H10 115.4
C9 C10 H10 115.4
C12 C11 C16 117.1(5)
C12 C11 C10 116.1(5)
C16 C11 C10 126.8(5)
C13 C12 C11 122.5(6)
C13 C12 H12 118.7
C11 C12 H12 118.7
C12 C13 C14 120.5(7)
C12 C13 H13 119.8
C14 C13 H13 119.8
C15 C14 C13 119.3(6)
C15 C14 H14 120.3
C13 C14 H14 120.3
C14 C15 C16 121.4(6)
C14 C15 H15 119.3
C16 C15 H15 119.3
C15 C16 C11 119.2(6)
C15 C16 H16 120.4
C11 C16 H16 120.4
C22 C17 C18 119.0(4)
C22 C17 N1 117.5(3)
C18 C17 N1 123.5(3)
C17 C18 C19 119.2(4)
C17 C18 H18 120.4
C19 C18 H18 120.4
C20 C19 C18 120.4(4)
C20 C19 H19 119.8
C18 C19 H19 119.8
C19 C20 C21 120.8(4)
C19 C20 Br1 119.5(3)
C21 C20 Br1 119.7(4)
C20 C21 C22 119.4(4)
C20 C21 H21 120.3
C22 C21 H21 120.3
C21 C22 C17 121.2(4)
C21 C22 H22 119.4
C17 C22 H22 119.4

loop_
_geom_bond_atom_site_label_1
_geom_bond_atom_site_label_2
_geom_bond_distance
Br1 C20 1.904(4)
N1 C1 1.357(5)
N1 C17 1.412(5)
N1 H1 0.83(4)
O1 C1 1.219(4)
C1 C2 1.536(5)
C2 C3 1.531(5)
C2 C7 1.535(5)
C2 C8 1.542(6)
C3 C4 1.503(7)
C3 H3A 0.9700
C3 H3B 0.9700
C4 C5 1.510(7)
C4 H4A 0.9700
C4 H4B 0.9700
C5 C6 1.512(8)
C5 H5A 0.9700
C5 H5B 0.9700
C6 C7 1.507(6)
C6 H6A 0.9700
C6 H6B 0.9700
C7 H7A 0.9700
C7 H7B 0.9700
C8 C10 1.463(6)
C8 C9 1.481(6)
C8 H8 0.9800
C9 C10 1.532(6)
C9 H9A 0.9700
C9 H9B 0.9700
C10 C11 1.497(7)
C10 H10 0.9800
C11 C12 1.361(8)
C11 C16 1.399(7)
C12 C13 1.344(8)
C12 H12 0.9300
C13 C14 1.352(10)
C13 H13 0.9300
C14 C15 1.341(10)
C14 H14 0.9300
C15 C16 1.380(8)
C15 H15 0.9300
C16 H16 0.9300
C17 C22 1.379(5)
C17 C18 1.381(5)
C18 C19 1.391(6)
C18 H18 0.9300
C19 C20 1.358(7)
C19 H19 0.9300
C20 C21 1.359(6)
C21 C22 1.373(6)
C21 H21 0.9300
C22 H22 0.9300

loop_
_geom_hbond_atom_site_label_D
_geom_hbond_atom_site_label_H
_geom_hbond_atom_site_label_A
_geom_hbond_distance_DH
_geom_hbond_distance_HA
_geom_hbond_distance_DA
_geom_hbond_angle_DHA
_geom_hbond_site_symmetry_A
N1 H1 O1 0.83(4) 2.19(4) 2.983(4) 160(3) 4_566

loop_
_geom_torsion_atom_site_label_1
_geom_torsion_atom_site_label_2
_geom_torsion_atom_site_label_3
_geom_torsion_atom_site_label_4
_geom_torsion
C17 N1 C1 O1 -11.9(6)
C17 N1 C1 C2 162.4(3)
O1 C1 C2 C3 -27.9(5)
N1 C1 C2 C3 157.8(3)
O1 C1 C2 C7 -148.7(4)
N1 C1 C2 C7 36.9(4)
O1 C1 C2 C8 83.9(4)
N1 C1 C2 C8 -90.5(4)
C7 C2 C3 C4 53.9(5)
C1 C2 C3 C4 -71.0(4)
C8 C2 C3 C4 178.8(4)
C2 C3 C4 C5 -55.5(6)
C3 C4 C5 C6 55.1(6)
C4 C5 C6 C7 -56.9(6)
C5 C6 C7 C2 58.5(5)
C3 C2 C7 C6 -55.1(5)
C1 C2 C7 C6 66.7(4)
C8 C2 C7 C6 -173.1(4)
C3 C2 C8 C10 -174.1(4)
C7 C2 C8 C10 -54.8(6)
C1 C2 C8 C10 71.3(5)
C3 C2 C8 C9 -95.8(5)
C7 C2 C8 C9 23.5(6)
C1 C2 C8 C9 149.6(4)
C2 C8 C9 C10 -114.9(5)
C9 C8 C10 C11 111.2(5)
C2 C8 C10 C11 -134.2(5)
C2 C8 C10 C9 114.6(5)
C8 C9 C10 C11 -106.9(5)
C8 C10 C11 C12 116.1(5)
C9 C10 C11 C12 -174.5(4)
C8 C10 C11 C16 -66.6(6)
C9 C10 C11 C16 2.8(7)
C16 C11 C12 C13 -0.7(8)
C10 C11 C12 C13 176.9(5)
C11 C12 C13 C14 -0.2(10)
C12 C13 C14 C15 0.4(12)
C13 C14 C15 C16 0.4(12)
C14 C15 C16 C11 -1.3(10)
C12 C11 C16 C15 1.4(8)
C10 C11 C16 C15 -175.9(5)
C1 N1 C17 C22 -147.0(4)
C1 N1 C17 C18 33.5(6)
C22 C17 C18 C19 1.6(6)
N1 C17 C18 C19 -178.9(4)
C17 C18 C19 C20 -0.5(6)
C18 C19 C20 C21 -1.1(7)
C18 C19 C20 Br1 178.7(3)
C19 C20 C21 C22 1.5(7)
Br1 C20 C21 C22 -178.3(3)
C20 C21 C22 C17 -0.3(7)
C18 C17 C22 C21 -1.2(6)
N1 C17 C22 C21 179.3(4)
